data_7105012
loop_
_publ_author_name
'Blacker, A John'
'Clot, Eric'
'Duckett, Simon B'
'Eisenstein, Odile'
'Grace, Jake'
'Nova, Ainara'
'Perutz, Robin N'
'Taylor, David J'
'Whitwood, Adrian C'

_publ_section_title
;
 Synthesis and structure of "16-electron" rhodium(III) catalysts
 fortransfer hydrogenation of a cyclic imine: mechanistic implications.
;
_journal_issue 44
_journal_name_full 'Chemical communications (Cambridge, England)'
_journal_page_first 6801
_journal_page_last 6803
_journal_paper_doi 10.1039/b912943j
_journal_year 2009
_chemical_formula_moiety 'C23 H28 Cl N2 O2 Rh S'
_chemical_formula_sum 'C23 H28 Cl N2 O2 Rh S'
_chemical_formula_weight 534.89
_chemical_name_systematic
;
?
;
_space_group_IT_number 2
_symmetry_cell_setting triclinic
_symmetry_space_group_name_Hall '-P 1'
_symmetry_space_group_name_H-M 'P -1'
_atom_sites_solution_hydrogens geom
_atom_sites_solution_primary direct
_atom_sites_solution_secondary difmap
_audit_creation_method SHELXL-97
_cell_angle_alpha 117.247(2)
_cell_angle_beta 104.377(2)
_cell_angle_gamma 92.805(2)
_cell_formula_units_Z 4
_cell_length_a 11.0617(11)
_cell_length_b 15.1303(15)
_cell_length_c 16.2600(17)
_cell_measurement_reflns_used 7937
_cell_measurement_temperature 110(2)
_cell_measurement_theta_max 28.26
_cell_measurement_theta_min 2.59
_cell_volume 2301.5(4)
_computing_cell_refinement 'Bruker SMART'
_computing_data_collection 'Bruker SMART'
_computing_data_reduction 'Bruker SAINT'
_computing_molecular_graphics 'Bruker SHELXTL'
_computing_publication_material 'Bruker SHELXTL'
_computing_structure_refinement 'SHELXL-97 (Sheldrick, 1997)'
_computing_structure_solution 'SHELXS-97 (Sheldrick, 1997)'
_diffrn_ambient_temperature 110(2)
_diffrn_measured_fraction_theta_full 0.995
_diffrn_measured_fraction_theta_max 0.995
_diffrn_measurement_device_type 'CCD area detector'
_diffrn_measurement_method 'phi and omega scans'
_diffrn_radiation_monochromator graphite
_diffrn_radiation_source 'fine-focus sealed tube'
_diffrn_radiation_type MoK\a
_diffrn_radiation_wavelength 0.71073
_diffrn_reflns_av_R_equivalents 0.0213
_diffrn_reflns_av_sigmaI/netI 0.0257
_diffrn_reflns_limit_h_max 14
_diffrn_reflns_limit_h_min -14
_diffrn_reflns_limit_k_max 20
_diffrn_reflns_limit_k_min -20
_diffrn_reflns_limit_l_max 21
_diffrn_reflns_limit_l_min -21
_diffrn_reflns_number 31550
_diffrn_reflns_theta_full 28.29
_diffrn_reflns_theta_max 28.29
_diffrn_reflns_theta_min 1.48
_exptl_absorpt_coefficient_mu 0.971
_exptl_absorpt_correction_T_max 0.943
_exptl_absorpt_correction_T_min 0.831
_exptl_absorpt_correction_type multi-scan
_exptl_absorpt_process_details 'SADABS v2.03 (Sheldrick)'
_exptl_crystal_colour Red
_exptl_crystal_density_diffrn 1.544
_exptl_crystal_density_method 'not measured'
_exptl_crystal_description Block
_exptl_crystal_F_000 1096
_exptl_crystal_size_max 0.34
_exptl_crystal_size_mid 0.23
_exptl_crystal_size_min 0.06
_refine_diff_density_max 0.701
_refine_diff_density_min -0.344
_refine_diff_density_rms 0.071
_refine_ls_extinction_method none
_refine_ls_goodness_of_fit_ref 1.026
_refine_ls_hydrogen_treatment mixed
_refine_ls_matrix_type full
_refine_ls_number_parameters 569
_refine_ls_number_reflns 11375
_refine_ls_number_restraints 0
_refine_ls_restrained_S_all 1.026
_refine_ls_R_factor_all 0.0282
_refine_ls_R_factor_gt 0.0232
_refine_ls_shift/su_max 0.002
_refine_ls_shift/su_mean 0.000
_refine_ls_structure_factor_coef Fsqd
_refine_ls_weighting_details 'calc w=1/[\s^2^(Fo^2^)+(0.0293P)^2^+1.1670P] where P=(Fo^2^+2Fc^2^)/3'
_refine_ls_weighting_scheme calc
_refine_ls_wR_factor_gt 0.0573
_refine_ls_wR_factor_ref 0.0591
_reflns_number_gt 10101
_reflns_number_total 11375
_reflns_threshold_expression >2sigma(I)
_cod_data_source_file b912943j.txt
_cod_data_source_block rnp0808m
_cod_depositor_comments
;
The following automatic conversions were performed:
'_symmetry_cell_setting' value 'Triclinic' changed to 'triclinic'
according to '/home/saulius/struct/CIF-dictionaries/cif_core.dic'
dictionary named 'cif_core.dic' version 2.4.1 from
2010-06-29.

'_exptl_absorpt_correction_type' value 'Multi-Scan' changed
to 'multi-scan' according to
'/home/saulius/struct/CIF-dictionaries/cif_core.dic' dictionary named
'cif_core.dic' version 2.4.1 from 2010-06-29.

Automatic conversion script
Id: cif_fix_enum 1527 2010-12-29 10:47:43Z saulius 
;
_cod_original_sg_symbol_H-M P-1
_cod_database_code 7105012

loop_
_symmetry_equiv_pos_as_xyz
'x, y, z'
'-x, -y, -z'

loop_
_atom_site_label
_atom_site_type_symbol
_atom_site_fract_x
_atom_site_fract_y
_atom_site_fract_z
_atom_site_U_iso_or_equiv
_atom_site_adp_type
_atom_site_occupancy
_atom_site_symmetry_multiplicity
_atom_site_calc_flag
_atom_site_refinement_flags
_atom_site_disorder_assembly
_atom_site_disorder_group
C1 C 0.55620(16) 0.35449(13) 0.32232(12) 0.0162(3) Uani 1 1 d . . .
C2 C 0.60751(16) 0.30981(13) 0.24218(12) 0.0158(3) Uani 1 1 d . . .
C3 C 0.53354(16) 0.21144(12) 0.17456(12) 0.0139(3) Uani 1 1 d . . .
C4 C 0.43505(16) 0.19344(12) 0.21278(12) 0.0146(3) Uani 1 1 d . . .
C5 C 0.45242(16) 0.28069(13) 0.30501(12) 0.0161(3) Uani 1 1 d . . .
C6 C 0.60689(19) 0.45592(14) 0.41107(13) 0.0253(4) Uani 1 1 d . . .
H6A H 0.6557 0.4473 0.4653 0.038 Uiso 1 1 calc R . .
H6B H 0.5360 0.4892 0.4277 0.038 Uiso 1 1 calc R . .
H6C H 0.6621 0.4977 0.3984 0.038 Uiso 1 1 calc R . .
C7 C 0.72014(17) 0.35961(15) 0.23392(15) 0.0243(4) Uani 1 1 d . . .
H7A H 0.7981 0.3512 0.2720 0.036 Uiso 1 1 calc R . .
H7B H 0.7187 0.4319 0.2587 0.036 Uiso 1 1 calc R . .
H7C H 0.7177 0.3284 0.1656 0.036 Uiso 1 1 calc R . .
C8 C 0.55466(18) 0.13824(13) 0.08171(13) 0.0197(4) Uani 1 1 d . . .
H8A H 0.6036 0.1749 0.0604 0.029 Uiso 1 1 calc R . .
H8B H 0.4725 0.1026 0.0319 0.029 Uiso 1 1 calc R . .
H8C H 0.6018 0.0891 0.0919 0.029 Uiso 1 1 calc R . .
C9 C 0.33448(17) 0.10014(13) 0.16527(14) 0.0201(4) Uani 1 1 d . . .
H9A H 0.3606 0.0562 0.1931 0.030 Uiso 1 1 calc R . .
H9B H 0.3229 0.0639 0.0953 0.030 Uiso 1 1 calc R . .
H9C H 0.2543 0.1194 0.1763 0.030 Uiso 1 1 calc R . .
C10 C 0.3757(2) 0.29286(16) 0.37188(14) 0.0251(4) Uani 1 1 d . . .
H10A H 0.2913 0.2499 0.3343 0.038 Uiso 1 1 calc R . .
H10B H 0.3668 0.3638 0.4058 0.038 Uiso 1 1 calc R . .
H10C H 0.4185 0.2729 0.4195 0.038 Uiso 1 1 calc R . .
C11 C 0.15172(16) 0.22017(13) 0.05752(12) 0.0149(3) Uani 1 1 d . . .
C12 C 0.06359(17) 0.13500(14) -0.01372(13) 0.0205(4) Uani 1 1 d . . .
H12 H 0.0802 0.0919 -0.0726 0.025 Uiso 1 1 calc R . .
C13 C -0.04999(18) 0.11269(15) 0.00136(15) 0.0249(4) Uani 1 1 d . . .
H13 H -0.1112 0.0539 -0.0469 0.030 Uiso 1 1 calc R . .
C14 C -0.07290(18) 0.17670(15) 0.08703(15) 0.0252(4) Uani 1 1 d . . .
H14 H -0.1508 0.1618 0.0970 0.030 Uiso 1 1 calc R . .
C15 C 0.01587(17) 0.26259(14) 0.15906(14) 0.0214(4) Uani 1 1 d . . .
H15 H -0.0022 0.3061 0.2171 0.026 Uiso 1 1 calc R . .
C16 C 0.13152(16) 0.28507(12) 0.14621(12) 0.0146(3) Uani 1 1 d . . .
C17 C 0.11301(17) 0.51676(13) 0.23514(12) 0.0164(3) Uani 1 1 d . . .
C18 C -0.00740(18) 0.52795(15) 0.24479(14) 0.0240(4) Uani 1 1 d . . .
H18 H -0.0359 0.5095 0.2863 0.029 Uiso 1 1 calc R . .
C19 C -0.0859(2) 0.56637(16) 0.19305(15) 0.0280(4) Uani 1 1 d . . .
H19 H -0.1682 0.5743 0.1998 0.034 Uiso 1 1 calc R . .
C20 C -0.04595(19) 0.59329(14) 0.13164(14) 0.0233(4) Uani 1 1 d . . .
C21 C 0.07551(18) 0.58105(14) 0.12319(13) 0.0211(4) Uani 1 1 d . . .
H21 H 0.1042 0.5994 0.0817 0.025 Uiso 1 1 calc R . .
C22 C 0.15506(17) 0.54271(13) 0.17398(13) 0.0186(3) Uani 1 1 d . . .
H22 H 0.2372 0.5343 0.1671 0.022 Uiso 1 1 calc R . .
C23 C -0.1315(2) 0.63483(16) 0.07563(15) 0.0305(5) Uani 1 1 d . . .
H23A H -0.2127 0.5874 0.0372 0.046 Uiso 1 1 calc R . .
H23B H -0.0909 0.6439 0.0322 0.046 Uiso 1 1 calc R . .
H23C H -0.1466 0.7002 0.1211 0.046 Uiso 1 1 calc R . .
N1 N 0.27338(14) 0.24666(12) 0.04862(10) 0.0142(3) Uani 1 1 d . . .
N2 N 0.23547(13) 0.36376(11) 0.21338(10) 0.0147(3) Uani 1 1 d . . .
S1 S 0.21396(4) 0.46454(3) 0.29748(3) 0.01559(8) Uani 1 1 d . . .
O1 O 0.14548(13) 0.44562(10) 0.35485(9) 0.0222(3) Uani 1 1 d . . .
O2 O 0.33496(12) 0.53296(9) 0.35075(9) 0.0208(3) Uani 1 1 d . . .
Cl1 Cl 0.45912(4) 0.44559(3) 0.14518(3) 0.02081(9) Uani 1 1 d . . .
Rh1 Rh 0.411706(12) 0.320084(9) 0.190634(9) 0.01103(4) Uani 1 1 d . . .
C24 C 0.35152(16) 0.77509(13) 0.31072(13) 0.0172(3) Uani 1 1 d . . .
C25 C 0.45944(16) 0.72851(13) 0.29089(13) 0.0167(3) Uani 1 1 d . . .
C26 C 0.46952(17) 0.72173(13) 0.20217(13) 0.0184(3) Uani 1 1 d . . .
C27 C 0.36790(18) 0.76392(14) 0.16660(13) 0.0197(4) Uani 1 1 d . . .
C28 C 0.29515(17) 0.79567(14) 0.23310(13) 0.0197(4) Uani 1 1 d . . .
C29 C 0.30092(19) 0.78818(14) 0.39193(14) 0.0226(4) Uani 1 1 d . . .
H29A H 0.2531 0.8435 0.4068 0.034 Uiso 1 1 calc R . .
H29B H 0.3718 0.8042 0.4496 0.034 Uiso 1 1 calc R . .
H29C H 0.2447 0.7254 0.3726 0.034 Uiso 1 1 calc R . .
C30 C 0.54481(18) 0.69394(14) 0.35275(14) 0.0221(4) Uani 1 1 d . . .
H30A H 0.5082 0.6249 0.3348 0.033 Uiso 1 1 calc R . .
H30B H 0.5537 0.7394 0.4212 0.033 Uiso 1 1 calc R . .
H30C H 0.6286 0.6949 0.3427 0.033 Uiso 1 1 calc R . .
C31 C 0.5670(2) 0.67804(15) 0.15357(15) 0.0267(4) Uani 1 1 d . . .
H31A H 0.6472 0.6901 0.2029 0.040 Uiso 1 1 calc R . .
H31B H 0.5803 0.7103 0.1155 0.040 Uiso 1 1 calc R . .
H31C H 0.5373 0.6050 0.1105 0.040 Uiso 1 1 calc R . .
C32 C 0.3384(2) 0.76585(17) 0.07249(14) 0.0310(5) Uani 1 1 d . . .
H32A H 0.2735 0.7067 0.0223 0.046 Uiso 1 1 calc R . .
H32B H 0.4157 0.7644 0.0531 0.046 Uiso 1 1 calc R . .
H32C H 0.3067 0.8278 0.0805 0.046 Uiso 1 1 calc R . .
C33 C 0.18145(18) 0.84465(16) 0.22449(16) 0.0291(4) Uani 1 1 d . . .
H33A H 0.1812 0.8727 0.1807 0.044 Uiso 1 1 calc R . .
H33B H 0.1851 0.8992 0.2887 0.044 Uiso 1 1 calc R . .
H33C H 0.1038 0.7941 0.1984 0.044 Uiso 1 1 calc R . .
C34 C 0.75147(16) 0.91711(13) 0.42730(13) 0.0169(3) Uani 1 1 d . . .
C35 C 0.84202(18) 0.89633(15) 0.48839(15) 0.0253(4) Uani 1 1 d . . .
H35 H 0.8300 0.9017 0.5463 0.030 Uiso 1 1 calc R . .
C36 C 0.9506(2) 0.86752(18) 0.46387(18) 0.0349(5) Uani 1 1 d . . .
H36 H 1.0140 0.8528 0.5047 0.042 Uiso 1 1 calc R . .
C37 C 0.9658(2) 0.86047(18) 0.37923(18) 0.0353(5) Uani 1 1 d . . .
H37 H 1.0399 0.8401 0.3624 0.042 Uiso 1 1 calc R . .
C38 C 0.87557(18) 0.88239(16) 0.31817(15) 0.0258(4) Uani 1 1 d . . .
H38 H 0.8893 0.8788 0.2614 0.031 Uiso 1 1 calc R . .
C39 C 0.76506(16) 0.90956(13) 0.34099(13) 0.0173(3) Uani 1 1 d . . .
C40 C 0.77106(17) 1.08843(13) 0.28898(13) 0.0181(3) Uani 1 1 d . . .
C41 C 0.73034(18) 1.16230(14) 0.36118(13) 0.0201(4) Uani 1 1 d . . .
H41 H 0.6489 1.1489 0.3669 0.024 Uiso 1 1 calc R . .
C42 C 0.80980(19) 1.25564(14) 0.42461(14) 0.0225(4) Uani 1 1 d . . .
H42 H 0.7815 1.3062 0.4733 0.027 Uiso 1 1 calc R . .
C43 C 0.9301(2) 1.27668(14) 0.41833(14) 0.0233(4) Uani 1 1 d . . .
C44 C 0.9672(2) 1.20258(15) 0.34381(15) 0.0274(4) Uani 1 1 d . . .
H44 H 1.0476 1.2165 0.3368 0.033 Uiso 1 1 calc R . .
C45 C 0.88882(19) 1.10858(15) 0.27952(14) 0.0250(4) Uani 1 1 d . . .
H45 H 0.9159 1.0586 0.2295 0.030 Uiso 1 1 calc R . .
C46 C 1.0209(2) 1.37481(15) 0.49217(15) 0.0318(5) Uani 1 1 d . . .
H46A H 0.9731 1.4260 0.5244 0.048 Uiso 1 1 calc R . .
H46B H 1.0673 1.3981 0.4594 0.048 Uiso 1 1 calc R . .
H46C H 1.0813 1.3640 0.5406 0.048 Uiso 1 1 calc R . .
N3 N 0.63323(15) 0.94484(12) 0.44532(11) 0.0168(3) Uani 1 1 d . . .
N4 N 0.65748(13) 0.92452(11) 0.28390(10) 0.0151(3) Uani 1 1 d . . .
S2 S 0.67132(4) 0.96715(3) 0.21309(3) 0.01675(8) Uani 1 1 d . . .
O3 O 0.73814(13) 0.90840(10) 0.14560(9) 0.0240(3) Uani 1 1 d . . .
O4 O 0.54758(13) 0.97907(10) 0.16999(9) 0.0230(3) Uani 1 1 d . . .
Cl2 Cl 0.43173(4) 1.04350(3) 0.36616(3) 0.01827(8) Uani 1 1 d . . .
Rh2 Rh 0.488837(12) 0.877403(9) 0.307806(9) 0.01266(4) Uani 1 1 d . . .
H1A H 0.272(2) 0.2948(17) 0.0389(15) 0.016(5) Uiso 1 1 d . . .
H3A H 0.638(2) 1.0061(19) 0.4636(17) 0.025(6) Uiso 1 1 d . . .
H1B H 0.291(2) 0.1963(18) 0.0045(17) 0.025(6) Uiso 1 1 d . . .
H3B H 0.615(2) 0.9318(18) 0.4860(18) 0.032(7) Uiso 1 1 d . . .

loop_
_atom_site_aniso_label
_atom_site_aniso_U_11
_atom_site_aniso_U_22
_atom_site_aniso_U_33
_atom_site_aniso_U_23
_atom_site_aniso_U_13
_atom_site_aniso_U_12
C1 0.0161(8) 0.0169(8) 0.0122(8) 0.0059(7) 0.0008(6) 0.0047(6)
C2 0.0129(8) 0.0162(8) 0.0177(8) 0.0081(7) 0.0035(6) 0.0041(6)
C3 0.0149(8) 0.0151(8) 0.0141(8) 0.0086(7) 0.0043(6) 0.0071(6)
C4 0.0160(8) 0.0150(8) 0.0156(8) 0.0099(7) 0.0038(6) 0.0056(6)
C5 0.0188(8) 0.0193(8) 0.0153(8) 0.0114(7) 0.0063(7) 0.0088(7)
C6 0.0251(10) 0.0207(9) 0.0157(9) 0.0014(7) -0.0024(7) 0.0042(7)
C7 0.0157(9) 0.0250(10) 0.0320(10) 0.0134(8) 0.0082(8) 0.0027(7)
C8 0.0270(9) 0.0174(8) 0.0176(8) 0.0086(7) 0.0106(7) 0.0090(7)
C9 0.0192(9) 0.0170(8) 0.0266(9) 0.0133(7) 0.0057(7) 0.0027(7)
C10 0.0332(11) 0.0301(10) 0.0242(10) 0.0183(8) 0.0165(8) 0.0141(8)
C11 0.0129(8) 0.0157(8) 0.0175(8) 0.0100(7) 0.0027(6) 0.0034(6)
C12 0.0203(9) 0.0180(8) 0.0176(8) 0.0060(7) 0.0025(7) 0.0028(7)
C13 0.0170(9) 0.0212(9) 0.0290(10) 0.0102(8) 0.0001(8) -0.0028(7)
C14 0.0139(8) 0.0284(10) 0.0360(11) 0.0180(9) 0.0073(8) 0.0021(7)
C15 0.0179(9) 0.0226(9) 0.0261(9) 0.0121(8) 0.0096(7) 0.0067(7)
C16 0.0150(8) 0.0140(8) 0.0162(8) 0.0089(7) 0.0035(6) 0.0044(6)
C17 0.0185(8) 0.0138(8) 0.0147(8) 0.0051(6) 0.0044(6) 0.0061(6)
C18 0.0247(10) 0.0302(10) 0.0243(9) 0.0162(8) 0.0117(8) 0.0124(8)
C19 0.0246(10) 0.0356(11) 0.0318(11) 0.0192(9) 0.0135(8) 0.0177(9)
C20 0.0264(10) 0.0205(9) 0.0213(9) 0.0096(8) 0.0044(8) 0.0106(7)
C21 0.0270(10) 0.0181(8) 0.0189(9) 0.0092(7) 0.0076(7) 0.0060(7)
C22 0.0196(9) 0.0172(8) 0.0184(8) 0.0076(7) 0.0065(7) 0.0053(7)
C23 0.0345(11) 0.0308(11) 0.0283(10) 0.0162(9) 0.0071(9) 0.0174(9)
N1 0.0159(7) 0.0146(7) 0.0112(7) 0.0059(6) 0.0035(5) 0.0039(6)
N2 0.0132(7) 0.0141(7) 0.0153(7) 0.0053(6) 0.0055(5) 0.0041(5)
S1 0.0182(2) 0.01581(19) 0.01290(18) 0.00615(16) 0.00588(16) 0.00693(16)
O1 0.0267(7) 0.0285(7) 0.0188(6) 0.0138(6) 0.0130(5) 0.0126(6)
O2 0.0211(6) 0.0175(6) 0.0156(6) 0.0031(5) 0.0021(5) 0.0038(5)
Cl1 0.0228(2) 0.0182(2) 0.0258(2) 0.01434(18) 0.00765(17) 0.00204(16)
Rh1 0.01178(6) 0.01061(6) 0.01056(6) 0.00506(5) 0.00329(5) 0.00258(4)
C24 0.0167(8) 0.0172(8) 0.0179(8) 0.0085(7) 0.0060(7) 0.0001(6)
C25 0.0173(8) 0.0133(8) 0.0179(8) 0.0072(7) 0.0040(7) 0.0003(6)
C26 0.0221(9) 0.0141(8) 0.0172(8) 0.0052(7) 0.0084(7) 0.0004(7)
C27 0.0219(9) 0.0198(9) 0.0139(8) 0.0077(7) 0.0018(7) -0.0021(7)
C28 0.0151(8) 0.0207(9) 0.0227(9) 0.0119(7) 0.0025(7) -0.0002(7)
C29 0.0262(10) 0.0207(9) 0.0208(9) 0.0079(7) 0.0124(8) 0.0005(7)
C30 0.0237(9) 0.0184(9) 0.0251(9) 0.0130(8) 0.0041(8) 0.0032(7)
C31 0.0344(11) 0.0201(9) 0.0279(10) 0.0087(8) 0.0192(9) 0.0062(8)
C32 0.0367(12) 0.0369(12) 0.0166(9) 0.0150(9) 0.0016(8) -0.0037(9)
C33 0.0179(9) 0.0329(11) 0.0380(12) 0.0200(10) 0.0050(8) 0.0065(8)
C34 0.0149(8) 0.0153(8) 0.0194(8) 0.0088(7) 0.0031(7) 0.0016(6)
C35 0.0221(9) 0.0285(10) 0.0276(10) 0.0190(9) 0.0013(8) 0.0020(8)
C36 0.0207(10) 0.0444(13) 0.0498(14) 0.0343(12) 0.0035(9) 0.0102(9)
C37 0.0179(10) 0.0469(13) 0.0540(14) 0.0325(12) 0.0137(10) 0.0158(9)
C38 0.0197(9) 0.0317(10) 0.0333(11) 0.0193(9) 0.0121(8) 0.0087(8)
C39 0.0161(8) 0.0154(8) 0.0201(8) 0.0091(7) 0.0043(7) 0.0027(6)
C40 0.0236(9) 0.0179(8) 0.0163(8) 0.0105(7) 0.0077(7) 0.0032(7)
C41 0.0228(9) 0.0210(9) 0.0215(9) 0.0126(7) 0.0095(7) 0.0072(7)
C42 0.0326(10) 0.0172(8) 0.0213(9) 0.0105(7) 0.0109(8) 0.0087(8)
C43 0.0351(11) 0.0176(9) 0.0203(9) 0.0121(7) 0.0084(8) 0.0013(8)
C44 0.0297(10) 0.0262(10) 0.0267(10) 0.0113(8) 0.0138(8) -0.0026(8)
C45 0.0311(10) 0.0230(9) 0.0209(9) 0.0077(8) 0.0145(8) 0.0019(8)
C46 0.0451(13) 0.0205(10) 0.0270(10) 0.0089(8) 0.0136(10) -0.0032(9)
N3 0.0205(8) 0.0174(8) 0.0137(7) 0.0086(6) 0.0052(6) 0.0035(6)
N4 0.0154(7) 0.0184(7) 0.0159(7) 0.0110(6) 0.0061(6) 0.0048(6)
S2 0.0199(2) 0.0185(2) 0.01320(19) 0.00791(16) 0.00704(16) 0.00227(16)
O3 0.0281(7) 0.0239(7) 0.0162(6) 0.0041(5) 0.0126(5) 0.0004(6)
O4 0.0232(7) 0.0306(7) 0.0199(6) 0.0169(6) 0.0050(5) 0.0039(6)
Cl2 0.0221(2) 0.01858(19) 0.01871(19) 0.01054(16) 0.00966(16) 0.00895(16)
Rh2 0.01330(7) 0.01420(6) 0.01245(6) 0.00753(5) 0.00486(5) 0.00330(5)

loop_
_atom_type_symbol
_atom_type_description
_atom_type_scat_dispersion_real
_atom_type_scat_dispersion_imag
_atom_type_scat_source
C C 0.0033 0.0016 'International Tables Vol C Tables 4.2.6.8 and 6.1.1.4'
H H 0.0000 0.0000 'International Tables Vol C Tables 4.2.6.8 and 6.1.1.4'
N N 0.0061 0.0033 'International Tables Vol C Tables 4.2.6.8 and 6.1.1.4'
O O 0.0106 0.0060 'International Tables Vol C Tables 4.2.6.8 and 6.1.1.4'
S S 0.1246 0.1234 'International Tables Vol C Tables 4.2.6.8 and 6.1.1.4'
Cl Cl 0.1484 0.1585 'International Tables Vol C Tables 4.2.6.8 and 6.1.1.4'
Rh Rh -1.1178 0.9187 'International Tables Vol C Tables 4.2.6.8 and 6.1.1.4'

loop_
_geom_angle_atom_site_label_1
_geom_angle_atom_site_label_2
_geom_angle_atom_site_label_3
_geom_angle
_geom_angle_site_symmetry_1
_geom_angle_site_symmetry_3
_geom_angle_publ_flag
C5 C1 C2 107.46(15) . . ?
C5 C1 C6 125.84(16) . . ?
C2 C1 C6 126.55(17) . . ?
C5 C1 Rh1 70.75(9) . . ?
C2 C1 Rh1 70.98(9) . . ?
C6 C1 Rh1 126.97(12) . . ?
C3 C2 C1 108.49(15) . . ?
C3 C2 C7 126.79(16) . . ?
C1 C2 C7 124.72(16) . . ?
C3 C2 Rh1 69.93(9) . . ?
C1 C2 Rh1 69.94(9) . . ?
C7 C2 Rh1 126.43(13) . . ?
C2 C3 C4 107.97(14) . . ?
C2 C3 C8 126.35(16) . . ?
C4 C3 C8 125.67(15) . . ?
C2 C3 Rh1 71.40(9) . . ?
C4 C3 Rh1 69.36(9) . . ?
C8 C3 Rh1 125.87(12) . . ?
C5 C4 C3 107.46(15) . . ?
C5 C4 C9 126.08(16) . . ?
C3 C4 C9 126.46(15) . . ?
C5 C4 Rh1 71.69(9) . . ?
C3 C4 Rh1 70.80(9) . . ?
C9 C4 Rh1 123.52(12) . . ?
C4 C5 C1 108.53(15) . . ?
C4 C5 C10 125.63(17) . . ?
C1 C5 C10 125.84(16) . . ?
C4 C5 Rh1 69.22(9) . . ?
C1 C5 Rh1 70.17(9) . . ?
C10 C5 Rh1 126.48(12) . . ?
C1 C6 H6A 109.5 . . ?
C1 C6 H6B 109.5 . . ?
H6A C6 H6B 109.5 . . ?
C1 C6 H6C 109.5 . . ?
H6A C6 H6C 109.5 . . ?
H6B C6 H6C 109.5 . . ?
C2 C7 H7A 109.5 . . ?
C2 C7 H7B 109.5 . . ?
H7A C7 H7B 109.5 . . ?
C2 C7 H7C 109.5 . . ?
H7A C7 H7C 109.5 . . ?
H7B C7 H7C 109.5 . . ?
C3 C8 H8A 109.5 . . ?
C3 C8 H8B 109.5 . . ?
H8A C8 H8B 109.5 . . ?
C3 C8 H8C 109.5 . . ?
H8A C8 H8C 109.5 . . ?
H8B C8 H8C 109.5 . . ?
C4 C9 H9A 109.5 . . ?
C4 C9 H9B 109.5 . . ?
H9A C9 H9B 109.5 . . ?
C4 C9 H9C 109.5 . . ?
H9A C9 H9C 109.5 . . ?
H9B C9 H9C 109.5 . . ?
C5 C10 H10A 109.5 . . ?
C5 C10 H10B 109.5 . . ?
H10A C10 H10B 109.5 . . ?
C5 C10 H10C 109.5 . . ?
H10A C10 H10C 109.5 . . ?
H10B C10 H10C 109.5 . . ?
C12 C11 C16 122.04(16) . . ?
C12 C11 N1 122.71(16) . . ?
C16 C11 N1 115.19(15) . . ?
C11 C12 C13 119.43(17) . . ?
C11 C12 H12 120.3 . . ?
C13 C12 H12 120.3 . . ?
C14 C13 C12 119.43(17) . . ?
C14 C13 H13 120.3 . . ?
C12 C13 H13 120.3 . . ?
C13 C14 C15 121.26(17) . . ?
C13 C14 H14 119.4 . . ?
C15 C14 H14 119.4 . . ?
C14 C15 C16 120.18(17) . . ?
C14 C15 H15 119.9 . . ?
C16 C15 H15 119.9 . . ?
C15 C16 C11 117.62(16) . . ?
C15 C16 N2 127.98(16) . . ?
C11 C16 N2 114.35(15) . . ?
C18 C17 C22 120.72(16) . . ?
C18 C17 S1 120.51(14) . . ?
C22 C17 S1 118.72(13) . . ?
C17 C18 C19 119.38(18) . . ?
C17 C18 H18 120.3 . . ?
C19 C18 H18 120.3 . . ?
C20 C19 C18 121.03(18) . . ?
C20 C19 H19 119.5 . . ?
C18 C19 H19 119.5 . . ?
C19 C20 C21 118.37(17) . . ?
C19 C20 C23 120.82(18) . . ?
C21 C20 C23 120.81(18) . . ?
C22 C21 C20 121.46(18) . . ?
C22 C21 H21 119.3 . . ?
C20 C21 H21 119.3 . . ?
C21 C22 C17 119.04(17) . . ?
C21 C22 H22 120.5 . . ?
C17 C22 H22 120.5 . . ?
C20 C23 H23A 109.5 . . ?
C20 C23 H23B 109.5 . . ?
H23A C23 H23B 109.5 . . ?
C20 C23 H23C 109.5 . . ?
H23A C23 H23C 109.5 . . ?
H23B C23 H23C 109.5 . . ?
C11 N1 Rh1 108.74(10) . . ?
C11 N1 H1A 109.0(15) . . ?
Rh1 N1 H1A 98.2(15) . . ?
C11 N1 H1B 111.0(16) . . ?
Rh1 N1 H1B 116.8(15) . . ?
H1A N1 H1B 112(2) . . ?
C16 N2 S1 120.21(11) . . ?
C16 N2 Rh1 110.93(10) . . ?
S1 N2 Rh1 128.64(8) . . ?
O2 S1 O1 116.14(8) . . ?
O2 S1 N2 107.74(8) . . ?
O1 S1 N2 113.29(8) . . ?
O2 S1 C17 108.32(8) . . ?
O1 S1 C17 106.11(8) . . ?
N2 S1 C17 104.50(8) . . ?
C4 Rh1 C3 39.84(6) . . ?
C4 Rh1 C1 66.15(6) . . ?
C3 Rh1 C1 65.67(6) . . ?
C4 Rh1 N2 108.66(6) . . ?
C3 Rh1 N2 147.87(6) . . ?
C1 Rh1 N2 113.30(6) . . ?
C4 Rh1 N1 99.90(6) . . ?
C3 Rh1 N1 101.00(6) . . ?
C1 Rh1 N1 165.36(6) . . ?
N2 Rh1 N1 74.39(6) . . ?
C4 Rh1 C5 39.09(6) . . ?
C3 Rh1 C5 65.53(6) . . ?
C1 Rh1 C5 39.08(7) . . ?
N2 Rh1 C5 93.19(6) . . ?
N1 Rh1 C5 131.28(6) . . ?
C4 Rh1 C2 65.82(6) . . ?
C3 Rh1 C2 38.67(6) . . ?
C1 Rh1 C2 39.08(6) . . ?
N2 Rh1 C2 152.36(6) . . ?
N1 Rh1 C2 132.58(6) . . ?
C5 Rh1 C2 65.09(7) . . ?
C4 Rh1 Cl1 156.96(5) . . ?
C3 Rh1 Cl1 117.12(5) . . ?
C1 Rh1 Cl1 107.88(5) . . ?
N2 Rh1 Cl1 94.20(4) . . ?
N1 Rh1 Cl1 83.17(4) . . ?
C5 Rh1 Cl1 145.42(5) . . ?
C2 Rh1 Cl1 95.17(5) . . ?
C28 C24 C25 107.75(15) . . ?
C28 C24 C29 126.76(17) . . ?
C25 C24 C29 125.18(16) . . ?
C28 C24 Rh2 71.25(10) . . ?
C25 C24 Rh2 70.20(10) . . ?
C29 C24 Rh2 129.04(13) . . ?
C26 C25 C24 107.90(15) . . ?
C26 C25 C30 126.47(16) . . ?
C24 C25 C30 125.63(16) . . ?
C26 C25 Rh2 70.79(10) . . ?
C24 C25 Rh2 70.29(10) . . ?
C30 C25 Rh2 124.43(12) . . ?
C25 C26 C27 108.07(15) . . ?
C25 C26 C31 126.41(17) . . ?
C27 C26 C31 125.52(17) . . ?
C25 C26 Rh2 70.17(10) . . ?
C27 C26 Rh2 70.72(10) . . ?
C31 C26 Rh2 125.12(13) . . ?
C28 C27 C26 107.90(15) . . ?
C28 C27 C32 126.25(18) . . ?
C26 C27 C32 125.68(18) . . ?
C28 C27 Rh2 70.83(10) . . ?
C26 C27 Rh2 70.00(10) . . ?
C32 C27 Rh2 128.44(13) . . ?
C27 C28 C24 108.38(16) . . ?
C27 C28 C33 125.65(17) . . ?
C24 C28 C33 125.95(17) . . ?
C27 C28 Rh2 70.51(10) . . ?
C24 C28 Rh2 69.69(10) . . ?
C33 C28 Rh2 124.36(13) . . ?
C24 C29 H29A 109.5 . . ?
C24 C29 H29B 109.5 . . ?
H29A C29 H29B 109.5 . . ?
C24 C29 H29C 109.5 . . ?
H29A C29 H29C 109.5 . . ?
H29B C29 H29C 109.5 . . ?
C25 C30 H30A 109.5 . . ?
C25 C30 H30B 109.5 . . ?
H30A C30 H30B 109.5 . . ?
C25 C30 H30C 109.5 . . ?
H30A C30 H30C 109.5 . . ?
H30B C30 H30C 109.5 . . ?
C26 C31 H31A 109.5 . . ?
C26 C31 H31B 109.5 . . ?
H31A C31 H31B 109.5 . . ?
C26 C31 H31C 109.5 . . ?
H31A C31 H31C 109.5 . . ?
H31B C31 H31C 109.5 . . ?
C27 C32 H32A 109.5 . . ?
C27 C32 H32B 109.5 . . ?
H32A C32 H32B 109.5 . . ?
C27 C32 H32C 109.5 . . ?
H32A C32 H32C 109.5 . . ?
H32B C32 H32C 109.5 . . ?
C28 C33 H33A 109.5 . . ?
C28 C33 H33B 109.5 . . ?
H33A C33 H33B 109.5 . . ?
C28 C33 H33C 109.5 . . ?
H33A C33 H33C 109.5 . . ?
H33B C33 H33C 109.5 . . ?
C35 C34 C39 122.37(17) . . ?
C35 C34 N3 122.95(17) . . ?
C39 C34 N3 114.65(15) . . ?
C34 C35 C36 118.97(19) . . ?
C34 C35 H35 120.5 . . ?
C36 C35 H35 120.5 . . ?
C37 C36 C35 119.29(19) . . ?
C37 C36 H36 120.4 . . ?
C35 C36 H36 120.4 . . ?
C36 C37 C38 121.92(19) . . ?
C36 C37 H37 119.0 . . ?
C38 C37 H37 119.0 . . ?
C37 C38 C39 119.36(19) . . ?
C37 C38 H38 120.3 . . ?
C39 C38 H38 120.3 . . ?
C38 C39 C34 118.07(17) . . ?
C38 C39 N4 127.77(17) . . ?
C34 C39 N4 114.01(15) . . ?
C45 C40 C41 120.30(17) . . ?
C45 C40 S2 121.16(14) . . ?
C41 C40 S2 118.50(14) . . ?
C42 C41 C40 119.40(17) . . ?
C42 C41 H41 120.3 . . ?
C40 C41 H41 120.3 . . ?
C41 C42 C43 121.36(17) . . ?
C41 C42 H42 119.3 . . ?
C43 C42 H42 119.3 . . ?
C42 C43 C44 118.14(18) . . ?
C42 C43 C46 121.49(18) . . ?
C44 C43 C46 120.31(19) . . ?
C45 C44 C43 121.25(18) . . ?
C45 C44 H44 119.4 . . ?
C43 C44 H44 119.4 . . ?
C40 C45 C44 119.49(18) . . ?
C40 C45 H45 120.3 . . ?
C44 C45 H45 120.3 . . ?
C43 C46 H46A 109.5 . . ?
C43 C46 H46B 109.5 . . ?
H46A C46 H46B 109.5 . . ?
C43 C46 H46C 109.5 . . ?
H46A C46 H46C 109.5 . . ?
H46B C46 H46C 109.5 . . ?
C34 N3 Rh2 107.45(11) . . ?
C34 N3 H3A 108.4(16) . . ?
Rh2 N3 H3A 102.4(16) . . ?
C34 N3 H3B 114.2(17) . . ?
Rh2 N3 H3B 113.8(17) . . ?
H3A N3 H3B 110(2) . . ?
C39 N4 S2 121.01(12) . . ?
C39 N4 Rh2 109.57(11) . . ?
S2 N4 Rh2 129.40(8) . . ?
O4 S2 O3 115.79(8) . . ?
O4 S2 N4 107.69(8) . . ?
O3 S2 N4 112.80(8) . . ?
O4 S2 C40 109.04(8) . . ?
O3 S2 C40 105.48(8) . . ?
N4 S2 C40 105.50(8) . . ?
N3 Rh2 C25 96.48(6) . . ?
N3 Rh2 C24 106.72(7) . . ?
C25 Rh2 C24 39.51(7) . . ?
N3 Rh2 C26 121.20(7) . . ?
C25 Rh2 C26 39.04(7) . . ?
C24 Rh2 C26 65.75(7) . . ?
N3 Rh2 N4 74.10(6) . . ?
C25 Rh2 N4 117.23(6) . . ?
C24 Rh2 N4 156.55(6) . . ?
C26 Rh2 N4 93.37(6) . . ?
N3 Rh2 C27 160.23(7) . . ?
C25 Rh2 C27 65.68(7) . . ?
C24 Rh2 C27 65.52(7) . . ?
C26 Rh2 C27 39.27(7) . . ?
N4 Rh2 C27 105.58(6) . . ?
N3 Rh2 C28 143.07(7) . . ?
C25 Rh2 C28 65.61(7) . . ?
C24 Rh2 C28 39.06(7) . . ?
C26 Rh2 C28 65.32(7) . . ?
N4 Rh2 C28 142.51(6) . . ?
C27 Rh2 C28 38.66(7) . . ?
N3 Rh2 Cl2 84.80(4) . . ?
C25 Rh2 Cl2 148.40(5) . . ?
C24 Rh2 Cl2 109.86(5) . . ?
C26 Rh2 Cl2 154.00(5) . . ?
N4 Rh2 Cl2 93.58(4) . . ?
C27 Rh2 Cl2 114.80(5) . . ?
C28 Rh2 Cl2 94.74(5) . . ?

loop_
_geom_bond_atom_site_label_1
_geom_bond_atom_site_label_2
_geom_bond_distance
_geom_bond_site_symmetry_2
_geom_bond_publ_flag
C1 C5 1.439(2) . ?
C1 C2 1.441(2) . ?
C1 C6 1.496(2) . ?
C1 Rh1 2.1468(17) . ?
C2 C3 1.424(2) . ?
C2 C7 1.491(2) . ?
C2 Rh1 2.1607(17) . ?
C3 C4 1.452(2) . ?
C3 C8 1.493(2) . ?
C3 Rh1 2.1413(16) . ?
C4 C5 1.431(2) . ?
C4 C9 1.499(2) . ?
C4 Rh1 2.1219(16) . ?
C5 C10 1.492(2) . ?
C5 Rh1 2.1546(16) . ?
C6 H6A 0.9800 . ?
C6 H6B 0.9800 . ?
C6 H6C 0.9800 . ?
C7 H7A 0.9800 . ?
C7 H7B 0.9800 . ?
C7 H7C 0.9800 . ?
C8 H8A 0.9800 . ?
C8 H8B 0.9800 . ?
C8 H8C 0.9800 . ?
C9 H9A 0.9800 . ?
C9 H9B 0.9800 . ?
C9 H9C 0.9800 . ?
C10 H10A 0.9800 . ?
C10 H10B 0.9800 . ?
C10 H10C 0.9800 . ?
C11 C12 1.379(2) . ?
C11 C16 1.407(2) . ?
C11 N1 1.446(2) . ?
C12 C13 1.393(3) . ?
C12 H12 0.9500 . ?
C13 C14 1.381(3) . ?
C13 H13 0.9500 . ?
C14 C15 1.391(3) . ?
C14 H14 0.9500 . ?
C15 C16 1.397(2) . ?
C15 H15 0.9500 . ?
C16 N2 1.409(2) . ?
C17 C18 1.389(3) . ?
C17 C22 1.389(2) . ?
C17 S1 1.7766(17) . ?
C18 C19 1.391(3) . ?
C18 H18 0.9500 . ?
C19 C20 1.390(3) . ?
C19 H19 0.9500 . ?
C20 C21 1.397(3) . ?
C20 C23 1.508(3) . ?
C21 C22 1.386(2) . ?
C21 H21 0.9500 . ?
C22 H22 0.9500 . ?
C23 H23A 0.9800 . ?
C23 H23B 0.9800 . ?
C23 H23C 0.9800 . ?
N1 Rh1 2.1535(14) . ?
N1 H1A 0.81(2) . ?
N1 H1B 0.85(2) . ?
N2 S1 1.5936(14) . ?
N2 Rh1 2.1528(14) . ?
S1 O2 1.4426(13) . ?
S1 O1 1.4491(13) . ?
Cl1 Rh1 2.4098(5) . ?
C24 C28 1.438(2) . ?
C24 C25 1.446(2) . ?
C24 C29 1.495(2) . ?
C24 Rh2 2.1397(17) . ?
C25 C26 1.432(2) . ?
C25 C30 1.495(2) . ?
C25 Rh2 2.1385(17) . ?
C26 C27 1.446(3) . ?
C26 C31 1.496(3) . ?
C26 Rh2 2.1466(17) . ?
C27 C28 1.429(3) . ?
C27 C32 1.498(2) . ?
C27 Rh2 2.1562(18) . ?
C28 C33 1.500(3) . ?
C28 Rh2 2.1605(18) . ?
C29 H29A 0.9800 . ?
C29 H29B 0.9800 . ?
C29 H29C 0.9800 . ?
C30 H30A 0.9800 . ?
C30 H30B 0.9800 . ?
C30 H30C 0.9800 . ?
C31 H31A 0.9800 . ?
C31 H31B 0.9800 . ?
C31 H31C 0.9800 . ?
C32 H32A 0.9800 . ?
C32 H32B 0.9800 . ?
C32 H32C 0.9800 . ?
C33 H33A 0.9800 . ?
C33 H33B 0.9800 . ?
C33 H33C 0.9800 . ?
C34 C35 1.383(2) . ?
C34 C39 1.402(2) . ?
C34 N3 1.450(2) . ?
C35 C36 1.387(3) . ?
C35 H35 0.9500 . ?
C36 C37 1.384(3) . ?
C36 H36 0.9500 . ?
C37 C38 1.390(3) . ?
C37 H37 0.9500 . ?
C38 C39 1.391(3) . ?
C38 H38 0.9500 . ?
C39 N4 1.414(2) . ?
C40 C45 1.385(3) . ?
C40 C41 1.393(2) . ?
C40 S2 1.7775(18) . ?
C41 C42 1.388(3) . ?
C41 H41 0.9500 . ?
C42 C43 1.392(3) . ?
C42 H42 0.9500 . ?
C43 C44 1.394(3) . ?
C43 C46 1.509(3) . ?
C44 C45 1.391(3) . ?
C44 H44 0.9500 . ?
C45 H45 0.9500 . ?
C46 H46A 0.9800 . ?
C46 H46B 0.9800 . ?
C46 H46C 0.9800 . ?
N3 Rh2 2.1377(15) . ?
N3 H3A 0.83(2) . ?
N3 H3B 0.84(3) . ?
N4 S2 1.5883(14) . ?
N4 Rh2 2.1502(14) . ?
S2 O4 1.4355(14) . ?
S2 O3 1.4542(13) . ?
Cl2 Rh2 2.4259(5) . ?

loop_
_geom_hbond_atom_site_label_D
_geom_hbond_atom_site_label_H
_geom_hbond_atom_site_label_A
_geom_hbond_distance_DH
_geom_hbond_distance_HA
_geom_hbond_distance_DA
_geom_hbond_angle_DHA
_geom_hbond_site_symmetry_A
N1 H1B O3 0.85(2) 2.14(2) 2.9121(19) 151(2) 2_665
N3 H3B Cl2 0.84(3) 2.45(3) 3.2488(16) 160(2) 2_676
N1 H1A Cl1 0.81(3) 2.57(2) 3.0350(19) 117(2) .
N3 H3A Cl2 0.83(3) 2.68(3) 3.0844(19) 112(2) .

loop_
_geom_torsion_atom_site_label_1
_geom_torsion_atom_site_label_2
_geom_torsion_atom_site_label_3
_geom_torsion_atom_site_label_4
_geom_torsion
_geom_torsion_site_symmetry_1
_geom_torsion_site_symmetry_2
_geom_torsion_site_symmetry_3
_geom_torsion_site_symmetry_4
_geom_torsion_publ_flag
C5 C1 C2 C3 2.19(19) . . . . ?
C6 C1 C2 C3 178.04(16) . . . . ?
Rh1 C1 C2 C3 -59.52(11) . . . . ?
C5 C1 C2 C7 -177.22(16) . . . . ?
C6 C1 C2 C7 -1.4(3) . . . . ?
Rh1 C1 C2 C7 121.08(17) . . . . ?
C5 C1 C2 Rh1 61.70(11) . . . . ?
C6 C1 C2 Rh1 -122.44(18) . . . . ?
C1 C2 C3 C4 -0.46(18) . . . . ?
C7 C2 C3 C4 178.93(16) . . . . ?
Rh1 C2 C3 C4 -59.99(11) . . . . ?
C1 C2 C3 C8 -179.15(15) . . . . ?
C7 C2 C3 C8 0.2(3) . . . . ?
Rh1 C2 C3 C8 121.33(17) . . . . ?
C1 C2 C3 Rh1 59.53(11) . . . . ?
C7 C2 C3 Rh1 -121.08(18) . . . . ?
C2 C3 C4 C5 -1.44(18) . . . . ?
C8 C3 C4 C5 177.25(15) . . . . ?
Rh1 C3 C4 C5 -62.73(11) . . . . ?
C2 C3 C4 C9 179.30(16) . . . . ?
C8 C3 C4 C9 -2.0(3) . . . . ?
Rh1 C3 C4 C9 118.02(17) . . . . ?
C2 C3 C4 Rh1 61.28(11) . . . . ?
C8 C3 C4 Rh1 -120.02(16) . . . . ?
C3 C4 C5 C1 2.81(18) . . . . ?
C9 C4 C5 C1 -177.93(15) . . . . ?
Rh1 C4 C5 C1 -59.34(11) . . . . ?
C3 C4 C5 C10 -177.16(16) . . . . ?
C9 C4 C5 C10 2.1(3) . . . . ?
Rh1 C4 C5 C10 120.69(17) . . . . ?
C3 C4 C5 Rh1 62.15(11) . . . . ?
C9 C4 C5 Rh1 -118.59(17) . . . . ?
C2 C1 C5 C4 -3.10(19) . . . . ?
C6 C1 C5 C4 -178.99(16) . . . . ?
Rh1 C1 C5 C4 58.76(11) . . . . ?
C2 C1 C5 C10 176.87(16) . . . . ?
C6 C1 C5 C10 1.0(3) . . . . ?
Rh1 C1 C5 C10 -121.27(17) . . . . ?
C2 C1 C5 Rh1 -61.85(11) . . . . ?
C6 C1 C5 Rh1 122.25(17) . . . . ?
C16 C11 C12 C13 0.9(3) . . . . ?
N1 C11 C12 C13 177.96(16) . . . . ?
C11 C12 C13 C14 0.6(3) . . . . ?
C12 C13 C14 C15 -0.6(3) . . . . ?
C13 C14 C15 C16 -0.8(3) . . . . ?
C14 C15 C16 C11 2.2(3) . . . . ?
C14 C15 C16 N2 -174.98(17) . . . . ?
C12 C11 C16 C15 -2.3(2) . . . . ?
N1 C11 C16 C15 -179.52(15) . . . . ?
C12 C11 C16 N2 175.25(15) . . . . ?
N1 C11 C16 N2 -2.0(2) . . . . ?
C22 C17 C18 C19 -0.5(3) . . . . ?
S1 C17 C18 C19 -178.18(15) . . . . ?
C17 C18 C19 C20 0.3(3) . . . . ?
C18 C19 C20 C21 -0.1(3) . . . . ?
C18 C19 C20 C23 179.95(19) . . . . ?
C19 C20 C21 C22 0.3(3) . . . . ?
C23 C20 C21 C22 -179.82(18) . . . . ?
C20 C21 C22 C17 -0.5(3) . . . . ?
C18 C17 C22 C21 0.6(3) . . . . ?
S1 C17 C22 C21 178.35(14) . . . . ?
C12 C11 N1 Rh1 -146.90(14) . . . . ?
C16 C11 N1 Rh1 30.33(17) . . . . ?
C15 C16 N2 S1 -25.7(2) . . . . ?
C11 C16 N2 S1 157.06(12) . . . . ?
C15 C16 N2 Rh1 149.48(15) . . . . ?
C11 C16 N2 Rh1 -27.74(17) . . . . ?
C16 N2 S1 O2 -176.68(12) . . . . ?
Rh1 N2 S1 O2 9.06(13) . . . . ?
C16 N2 S1 O1 53.44(15) . . . . ?
Rh1 N2 S1 O1 -120.83(10) . . . . ?
C16 N2 S1 C17 -61.61(15) . . . . ?
Rh1 N2 S1 C17 124.12(10) . . . . ?
C18 C17 S1 O2 -127.73(15) . . . . ?
C22 C17 S1 O2 54.56(16) . . . . ?
C18 C17 S1 O1 -2.37(17) . . . . ?
C22 C17 S1 O1 179.91(14) . . . . ?
C18 C17 S1 N2 117.62(15) . . . . ?
C22 C17 S1 N2 -60.10(15) . . . . ?
C5 C4 Rh1 C3 116.73(14) . . . . ?
C9 C4 Rh1 C3 -121.61(18) . . . . ?
C5 C4 Rh1 C1 36.71(10) . . . . ?
C3 C4 Rh1 C1 -80.03(10) . . . . ?
C9 C4 Rh1 C1 158.36(16) . . . . ?
C5 C4 Rh1 N2 -71.19(11) . . . . ?
C3 C4 Rh1 N2 172.08(9) . . . . ?
C9 C4 Rh1 N2 50.47(15) . . . . ?
C5 C4 Rh1 N1 -147.92(10) . . . . ?
C3 C4 Rh1 N1 95.35(10) . . . . ?
C9 C4 Rh1 N1 -26.27(15) . . . . ?
C3 C4 Rh1 C5 -116.73(14) . . . . ?
C9 C4 Rh1 C5 121.65(19) . . . . ?
C5 C4 Rh1 C2 79.66(11) . . . . ?
C3 C4 Rh1 C2 -37.07(9) . . . . ?
C9 C4 Rh1 C2 -158.69(16) . . . . ?
C5 C4 Rh1 Cl1 116.23(13) . . . . ?
C3 C4 Rh1 Cl1 -0.50(18) . . . . ?
C9 C4 Rh1 Cl1 -122.11(14) . . . . ?
C2 C3 Rh1 C4 -118.34(14) . . . . ?
C8 C3 Rh1 C4 119.77(19) . . . . ?
C2 C3 Rh1 C1 -37.01(10) . . . . ?
C4 C3 Rh1 C1 81.33(10) . . . . ?
C8 C3 Rh1 C1 -158.90(17) . . . . ?
C2 C3 Rh1 N2 -132.54(12) . . . . ?
C4 C3 Rh1 N2 -14.20(16) . . . . ?
C8 C3 Rh1 N2 105.57(16) . . . . ?
C2 C3 Rh1 N1 149.35(10) . . . . ?
C4 C3 Rh1 N1 -92.31(10) . . . . ?
C8 C3 Rh1 N1 27.46(16) . . . . ?
C2 C3 Rh1 C5 -80.11(11) . . . . ?
C4 C3 Rh1 C5 38.23(10) . . . . ?
C8 C3 Rh1 C5 158.00(17) . . . . ?
C4 C3 Rh1 C2 118.34(14) . . . . ?
C8 C3 Rh1 C2 -121.89(19) . . . . ?
C2 C3 Rh1 Cl1 61.44(10) . . . . ?
C4 C3 Rh1 Cl1 179.78(8) . . . . ?
C8 C3 Rh1 Cl1 -60.45(16) . . . . ?
C5 C1 Rh1 C4 -36.71(10) . . . . ?
C2 C1 Rh1 C4 80.45(10) . . . . ?
C6 C1 Rh1 C4 -157.61(18) . . . . ?
C5 C1 Rh1 C3 -80.53(10) . . . . ?
C2 C1 Rh1 C3 36.63(10) . . . . ?
C6 C1 Rh1 C3 158.57(18) . . . . ?
C5 C1 Rh1 N2 64.27(11) . . . . ?
C2 C1 Rh1 N2 -178.56(9) . . . . ?
C6 C1 Rh1 N2 -56.63(18) . . . . ?
C5 C1 Rh1 N1 -55.0(3) . . . . ?
C2 C1 Rh1 N1 62.1(3) . . . . ?
C6 C1 Rh1 N1 -175.9(2) . . . . ?
C2 C1 Rh1 C5 117.17(14) . . . . ?
C6 C1 Rh1 C5 -120.9(2) . . . . ?
C5 C1 Rh1 C2 -117.17(14) . . . . ?
C6 C1 Rh1 C2 121.9(2) . . . . ?
C5 C1 Rh1 Cl1 167.14(8) . . . . ?
C2 C1 Rh1 Cl1 -75.69(10) . . . . ?
C6 C1 Rh1 Cl1 46.25(17) . . . . ?
C16 N2 Rh1 C4 -61.77(12) . . . . ?
S1 N2 Rh1 C4 112.93(11) . . . . ?
C16 N2 Rh1 C3 -52.22(17) . . . . ?
S1 N2 Rh1 C3 122.48(12) . . . . ?
C16 N2 Rh1 C1 -133.15(11) . . . . ?
S1 N2 Rh1 C1 41.54(12) . . . . ?
C16 N2 Rh1 N1 33.62(11) . . . . ?
S1 N2 Rh1 N1 -151.68(12) . . . . ?
C16 N2 Rh1 C5 -98.48(12) . . . . ?
S1 N2 Rh1 C5 76.21(11) . . . . ?
C16 N2 Rh1 C2 -135.10(13) . . . . ?
S1 N2 Rh1 C2 39.59(19) . . . . ?
C16 N2 Rh1 Cl1 115.33(11) . . . . ?
S1 N2 Rh1 Cl1 -69.98(10) . . . . ?
C11 N1 Rh1 C4 73.24(12) . . . . ?
C11 N1 Rh1 C3 113.76(11) . . . . ?
C11 N1 Rh1 C1 90.2(3) . . . . ?
C11 N1 Rh1 N2 -33.53(11) . . . . ?
C11 N1 Rh1 C5 46.78(14) . . . . ?
C11 N1 Rh1 C2 139.40(11) . . . . ?
C11 N1 Rh1 Cl1 -129.85(11) . . . . ?
C1 C5 Rh1 C4 119.88(14) . . . . ?
C10 C5 Rh1 C4 -119.6(2) . . . . ?
C4 C5 Rh1 C3 -38.95(10) . . . . ?
C1 C5 Rh1 C3 80.93(10) . . . . ?
C10 C5 Rh1 C3 -158.58(18) . . . . ?
C4 C5 Rh1 C1 -119.88(14) . . . . ?
C10 C5 Rh1 C1 120.5(2) . . . . ?
C4 C5 Rh1 N2 116.08(10) . . . . ?
C1 C5 Rh1 N2 -124.04(10) . . . . ?
C10 C5 Rh1 N2 -3.55(16) . . . . ?
C4 C5 Rh1 N1 44.12(13) . . . . ?
C1 C5 Rh1 N1 164.00(9) . . . . ?
C10 C5 Rh1 N1 -75.51(18) . . . . ?
C4 C5 Rh1 C2 -81.69(10) . . . . ?
C1 C5 Rh1 C2 38.19(10) . . . . ?
C10 C5 Rh1 C2 158.68(18) . . . . ?
C4 C5 Rh1 Cl1 -141.78(9) . . . . ?
C1 C5 Rh1 Cl1 -21.90(14) . . . . ?
C10 C5 Rh1 Cl1 98.59(17) . . . . ?
C3 C2 Rh1 C4 38.17(10) . . . . ?
C1 C2 Rh1 C4 -81.35(11) . . . . ?
C7 C2 Rh1 C4 159.69(17) . . . . ?
C1 C2 Rh1 C3 -119.52(14) . . . . ?
C7 C2 Rh1 C3 121.5(2) . . . . ?
C3 C2 Rh1 C1 119.52(14) . . . . ?
C7 C2 Rh1 C1 -119.0(2) . . . . ?
C3 C2 Rh1 N2 122.37(13) . . . . ?
C1 C2 Rh1 N2 2.84(18) . . . . ?
C7 C2 Rh1 N2 -116.11(17) . . . . ?
C3 C2 Rh1 N1 -42.81(13) . . . . ?
C1 C2 Rh1 N1 -162.34(10) . . . . ?
C7 C2 Rh1 N1 78.71(17) . . . . ?
C3 C2 Rh1 C5 81.32(10) . . . . ?
C1 C2 Rh1 C5 -38.20(10) . . . . ?
C7 C2 Rh1 C5 -157.16(18) . . . . ?
C3 C2 Rh1 Cl1 -128.28(9) . . . . ?
C1 C2 Rh1 Cl1 112.19(9) . . . . ?
C7 C2 Rh1 Cl1 -6.76(16) . . . . ?
C28 C24 C25 C26 0.59(19) . . . . ?
C29 C24 C25 C26 174.46(16) . . . . ?
Rh2 C24 C25 C26 -61.12(12) . . . . ?
C28 C24 C25 C30 -179.46(16) . . . . ?
C29 C24 C25 C30 -5.6(3) . . . . ?
Rh2 C24 C25 C30 118.83(17) . . . . ?
C28 C24 C25 Rh2 61.71(12) . . . . ?
C29 C24 C25 Rh2 -124.42(17) . . . . ?
C24 C25 C26 C27 -0.07(19) . . . . ?
C30 C25 C26 C27 179.99(16) . . . . ?
Rh2 C25 C26 C27 -60.87(12) . . . . ?
C24 C25 C26 C31 -179.60(17) . . . . ?
C30 C25 C26 C31 0.5(3) . . . . ?
Rh2 C25 C26 C31 119.60(18) . . . . ?
C24 C25 C26 Rh2 60.80(12) . . . . ?
C30 C25 C26 Rh2 -119.14(17) . . . . ?
C25 C26 C27 C28 -0.5(2) . . . . ?
C31 C26 C27 C28 179.05(17) . . . . ?
Rh2 C26 C27 C28 -61.01(12) . . . . ?
C25 C26 C27 C32 -175.89(17) . . . . ?
C31 C26 C27 C32 3.7(3) . . . . ?
Rh2 C26 C27 C32 123.59(19) . . . . ?
C25 C26 C27 Rh2 60.52(12) . . . . ?
C31 C26 C27 Rh2 -119.94(18) . . . . ?
C26 C27 C28 C24 0.9(2) . . . . ?
C32 C27 C28 C24 176.22(18) . . . . ?
Rh2 C27 C28 C24 -59.63(12) . . . . ?
C26 C27 C28 C33 179.36(17) . . . . ?
C32 C27 C28 C33 -5.3(3) . . . . ?
Rh2 C27 C28 C33 118.87(19) . . . . ?
C26 C27 C28 Rh2 60.48(12) . . . . ?
C32 C27 C28 Rh2 -124.15(19) . . . . ?
C25 C24 C28 C27 -0.9(2) . . . . ?
C29 C24 C28 C27 -174.64(17) . . . . ?
Rh2 C24 C28 C27 60.14(12) . . . . ?
C25 C24 C28 C33 -179.39(17) . . . . ?
C29 C24 C28 C33 6.9(3) . . . . ?
Rh2 C24 C28 C33 -118.36(19) . . . . ?
C25 C24 C28 Rh2 -61.04(12) . . . . ?
C29 C24 C28 Rh2 125.22(18) . . . . ?
C39 C34 C35 C36 0.4(3) . . . . ?
N3 C34 C35 C36 178.12(18) . . . . ?
C34 C35 C36 C37 0.1(3) . . . . ?
C35 C36 C37 C38 0.6(4) . . . . ?
C36 C37 C38 C39 -1.8(3) . . . . ?
C37 C38 C39 C34 2.2(3) . . . . ?
C37 C38 C39 N4 -173.06(19) . . . . ?
C35 C34 C39 C38 -1.5(3) . . . . ?
N3 C34 C39 C38 -179.45(16) . . . . ?
C35 C34 C39 N4 174.36(16) . . . . ?
N3 C34 C39 N4 -3.6(2) . . . . ?
C45 C40 C41 C42 -1.1(3) . . . . ?
S2 C40 C41 C42 176.47(14) . . . . ?
C40 C41 C42 C43 -0.7(3) . . . . ?
C41 C42 C43 C44 2.5(3) . . . . ?
C41 C42 C43 C46 -174.88(18) . . . . ?
C42 C43 C44 C45 -2.5(3) . . . . ?
C46 C43 C44 C45 174.95(19) . . . . ?
C41 C40 C45 C44 1.2(3) . . . . ?
S2 C40 C45 C44 -176.37(15) . . . . ?
C43 C44 C45 C40 0.7(3) . . . . ?
C35 C34 N3 Rh2 -143.44(15) . . . . ?
C39 C34 N3 Rh2 34.47(18) . . . . ?
C38 C39 N4 S2 -32.2(3) . . . . ?
C34 C39 N4 S2 152.42(13) . . . . ?
C38 C39 N4 Rh2 146.15(17) . . . . ?
C34 C39 N4 Rh2 -29.26(18) . . . . ?
C39 N4 S2 O4 -176.81(13) . . . . ?
Rh2 N4 S2 O4 5.25(13) . . . . ?
C39 N4 S2 O3 54.19(16) . . . . ?
Rh2 N4 S2 O3 -123.75(10) . . . . ?
C39 N4 S2 C40 -60.46(15) . . . . ?
Rh2 N4 S2 C40 121.60(11) . . . . ?
C45 C40 S2 O4 -128.05(16) . . . . ?
C41 C40 S2 O4 54.37(16) . . . . ?
C45 C40 S2 O3 -3.08(18) . . . . ?
C41 C40 S2 O3 179.34(14) . . . . ?
C45 C40 S2 N4 116.53(16) . . . . ?
C41 C40 S2 N4 -61.05(16) . . . . ?
C34 N3 Rh2 C25 79.15(12) . . . . ?
C34 N3 Rh2 C24 118.20(12) . . . . ?
C34 N3 Rh2 C26 46.83(14) . . . . ?
C34 N3 Rh2 N4 -37.37(11) . . . . ?
C34 N3 Rh2 C27 54.5(2) . . . . ?
C34 N3 Rh2 C28 136.43(12) . . . . ?
C34 N3 Rh2 Cl2 -132.60(11) . . . . ?
C26 C25 Rh2 N3 -133.44(10) . . . . ?
C24 C25 Rh2 N3 108.49(10) . . . . ?
C30 C25 Rh2 N3 -11.82(16) . . . . ?
C26 C25 Rh2 C24 118.07(15) . . . . ?
C30 C25 Rh2 C24 -120.31(19) . . . . ?
C24 C25 Rh2 C26 -118.07(15) . . . . ?
C30 C25 Rh2 C26 121.6(2) . . . . ?
C26 C25 Rh2 N4 -58.01(12) . . . . ?
C24 C25 Rh2 N4 -176.08(9) . . . . ?
C30 C25 Rh2 N4 63.61(16) . . . . ?
C26 C25 Rh2 C27 37.67(10) . . . . ?
C24 C25 Rh2 C27 -80.40(11) . . . . ?
C30 C25 Rh2 C27 159.29(17) . . . . ?
C26 C25 Rh2 C28 80.28(11) . . . . ?
C24 C25 Rh2 C28 -37.79(10) . . . . ?
C30 C25 Rh2 C28 -158.10(17) . . . . ?
C26 C25 Rh2 Cl2 135.96(10) . . . . ?
C24 C25 Rh2 Cl2 17.89(15) . . . . ?
C30 C25 Rh2 Cl2 -102.43(16) . . . . ?
C28 C24 Rh2 N3 162.64(10) . . . . ?
C25 C24 Rh2 N3 -79.70(11) . . . . ?
C29 C24 Rh2 N3 40.06(18) . . . . ?
C28 C24 Rh2 C25 -117.67(15) . . . . ?
C29 C24 Rh2 C25 119.8(2) . . . . ?
C28 C24 Rh2 C26 -80.11(11) . . . . ?
C25 C24 Rh2 C26 37.55(10) . . . . ?
C29 C24 Rh2 C26 157.31(19) . . . . ?
C28 C24 Rh2 N4 -108.88(16) . . . . ?
C25 C24 Rh2 N4 8.8(2) . . . . ?
C29 C24 Rh2 N4 128.55(17) . . . . ?
C28 C24 Rh2 C27 -36.81(11) . . . . ?
C25 C24 Rh2 C27 80.85(11) . . . . ?
C29 C24 Rh2 C27 -159.39(19) . . . . ?
C25 C24 Rh2 C28 117.67(15) . . . . ?
C29 C24 Rh2 C28 -122.6(2) . . . . ?
C28 C24 Rh2 Cl2 72.19(10) . . . . ?
C25 C24 Rh2 Cl2 -170.14(8) . . . . ?
C29 C24 Rh2 Cl2 -50.39(17) . . . . ?
C25 C26 Rh2 N3 57.51(12) . . . . ?
C27 C26 Rh2 N3 175.89(10) . . . . ?
C31 C26 Rh2 N3 -63.68(18) . . . . ?
C27 C26 Rh2 C25 118.38(15) . . . . ?
C31 C26 Rh2 C25 -121.2(2) . . . . ?
C25 C26 Rh2 C24 -38.00(10) . . . . ?
C27 C26 Rh2 C24 80.38(11) . . . . ?
C31 C26 Rh2 C24 -159.19(18) . . . . ?
C25 C26 Rh2 N4 130.94(10) . . . . ?
C27 C26 Rh2 N4 -110.68(10) . . . . ?
C31 C26 Rh2 N4 9.75(16) . . . . ?
C25 C26 Rh2 C27 -118.38(15) . . . . ?
C31 C26 Rh2 C27 120.4(2) . . . . ?
C25 C26 Rh2 C28 -81.09(11) . . . . ?
C27 C26 Rh2 C28 37.29(10) . . . . ?
C31 C26 Rh2 C28 157.72(18) . . . . ?
C25 C26 Rh2 Cl2 -123.79(11) . . . . ?
C27 C26 Rh2 Cl2 -5.41(17) . . . . ?
C31 C26 Rh2 Cl2 115.02(16) . . . . ?
C39 N4 Rh2 N3 36.72(11) . . . . ?
S2 N4 Rh2 N3 -145.15(12) . . . . ?
C39 N4 Rh2 C25 -52.45(13) . . . . ?
S2 N4 Rh2 C25 125.68(11) . . . . ?
C39 N4 Rh2 C24 -58.7(2) . . . . ?
S2 N4 Rh2 C24 119.40(15) . . . . ?
C39 N4 Rh2 C26 -84.80(12) . . . . ?
S2 N4 Rh2 C26 93.33(11) . . . . ?
C39 N4 Rh2 C27 -122.74(12) . . . . ?
S2 N4 Rh2 C27 55.39(12) . . . . ?
C39 N4 Rh2 C28 -137.16(12) . . . . ?
S2 N4 Rh2 C28 40.97(16) . . . . ?
C39 N4 Rh2 Cl2 120.27(11) . . . . ?
S2 N4 Rh2 Cl2 -61.60(10) . . . . ?
C28 C27 Rh2 N3 107.8(2) . . . . ?
C26 C27 Rh2 N3 -10.4(2) . . . . ?
C32 C27 Rh2 N3 -130.7(2) . . . . ?
C28 C27 Rh2 C25 80.76(11) . . . . ?
C26 C27 Rh2 C25 -37.45(10) . . . . ?
C32 C27 Rh2 C25 -157.7(2) . . . . ?
C28 C27 Rh2 C24 37.19(10) . . . . ?
C26 C27 Rh2 C24 -81.02(11) . . . . ?
C32 C27 Rh2 C24 158.7(2) . . . . ?
C28 C27 Rh2 C26 118.21(15) . . . . ?
C32 C27 Rh2 C26 -120.2(2) . . . . ?
C28 C27 Rh2 N4 -165.96(10) . . . . ?
C26 C27 Rh2 N4 75.84(10) . . . . ?
C32 C27 Rh2 N4 -44.40(19) . . . . ?
C26 C27 Rh2 C28 -118.21(15) . . . . ?
C32 C27 Rh2 C28 121.6(2) . . . . ?
C28 C27 Rh2 Cl2 -64.40(11) . . . . ?
C26 C27 Rh2 Cl2 177.39(8) . . . . ?
C32 C27 Rh2 Cl2 57.15(19) . . . . ?
C27 C28 Rh2 N3 -147.59(11) . . . . ?
C24 C28 Rh2 N3 -28.40(16) . . . . ?
C33 C28 Rh2 N3 91.94(18) . . . . ?
C27 C28 Rh2 C25 -80.97(11) . . . . ?
C24 C28 Rh2 C25 38.22(10) . . . . ?
C33 C28 Rh2 C25 158.57(18) . . . . ?
C27 C28 Rh2 C24 -119.19(15) . . . . ?
C33 C28 Rh2 C24 120.3(2) . . . . ?
C27 C28 Rh2 C26 -37.88(10) . . . . ?
C24 C28 Rh2 C26 81.32(11) . . . . ?
C33 C28 Rh2 C26 -158.34(18) . . . . ?
C27 C28 Rh2 N4 22.59(16) . . . . ?
C24 C28 Rh2 N4 141.78(11) . . . . ?
C33 C28 Rh2 N4 -97.88(18) . . . . ?
C24 C28 Rh2 C27 119.19(15) . . . . ?
C33 C28 Rh2 C27 -120.5(2) . . . . ?
C27 C28 Rh2 Cl2 124.77(10) . . . . ?
C24 C28 Rh2 Cl2 -116.04(10) . . . . ?
C33 C28 Rh2 Cl2 4.31(16) . . . . ?
